data_7111472
loop_
_publ_author_name
'Taylor, Patrick'
'Lahti, Paul M.'

_publ_section_title
;
 Crystallography and magnetism of radicals with hindered hydroxyl groups:
 2-(3,5-di-tert-butyl-4-hydroxyphenyl)-4,4,5,5-tetramethyl-4,5-dihydro-1H-imidazole-3-oxide-1-oxyl
 and
 2-(3,5-di-tert-butyl-4-hydroxyphenyl)-4,4,5,5-tetramethyl-4,5-dihydro-1H-imidazole-1-oxyl
;
_journal_issue 23
_journal_name_full 'Chemical Communications'
_journal_page_first 2686
_journal_page_last 2688
_journal_paper_doi 10.1039/b411574k
_journal_year 2004
_chemical_compound_source 'Lahti research lab, UMass-Amherst'
_chemical_formula_sum 'C21 H33 N2 O2'
_chemical_formula_weight 345.49
_chemical_melting_point 191.0(10)
_chemical_name_systematic
;
?
;
_space_group_IT_number 19
_symmetry_cell_setting orthorhombic
_symmetry_space_group_name_Hall 'P 2ac 2ab'
_symmetry_space_group_name_H-M 'P 21 21 21'
_atom_sites_solution_hydrogens geom
_atom_sites_solution_primary direct
_atom_sites_solution_secondary difmap
_audit_creation_method SHELXL-97
_cell_angle_alpha 90.00
_cell_angle_beta 90.00
_cell_angle_gamma 90.00
_cell_formula_units_Z 12
_cell_length_a 11.85480(10)
_cell_length_b 17.1035(2)
_cell_length_c 30.8698(4)
_cell_measurement_reflns_used 5770
_cell_measurement_temperature 173(2)
_cell_measurement_theta_max 25.03
_cell_measurement_theta_min 4.08
_cell_volume 6259.12(12)
_computing_structure_refinement 'SHELXL-97 (Sheldrick, 1997)'
_computing_structure_solution 'SHELXS-97 (Sheldrick, 1990)'
_diffrn_ambient_temperature 173(2)
_diffrn_measured_fraction_theta_full 0.983
_diffrn_measured_fraction_theta_max 0.983
_diffrn_measurement_device_type 'Nonius KappaCCD area detector'
_diffrn_radiation_monochromator graphite
_diffrn_radiation_source 'fine-focus sealed tube'
_diffrn_radiation_type MoK\a
_diffrn_radiation_wavelength 0.71073
_diffrn_reflns_av_R_equivalents 0.0000
_diffrn_reflns_av_sigmaI/netI 0.0544
_diffrn_reflns_limit_h_max 14
_diffrn_reflns_limit_h_min -14
_diffrn_reflns_limit_k_max 20
_diffrn_reflns_limit_k_min -20
_diffrn_reflns_limit_l_max 36
_diffrn_reflns_limit_l_min -36
_diffrn_reflns_number 10723
_diffrn_reflns_theta_full 25.02
_diffrn_reflns_theta_max 25.02
_diffrn_reflns_theta_min 4.14
_exptl_absorpt_coefficient_mu 0.070
_exptl_absorpt_correction_T_max 0.9895
_exptl_absorpt_correction_T_min 0.9525
_exptl_crystal_colour red-brown
_exptl_crystal_density_diffrn 1.100
_exptl_crystal_density_method 'not measured'
_exptl_crystal_description block
_exptl_crystal_F_000 2268
_exptl_crystal_size_max 0.70
_exptl_crystal_size_mid 0.50
_exptl_crystal_size_min 0.15
_refine_diff_density_max 0.281
_refine_diff_density_min -0.240
_refine_diff_density_rms 0.041
_refine_ls_abs_structure_details 'Flack H D (1983), Acta Cryst. A39, 876-881'
_refine_ls_abs_structure_Flack 0(3)
_refine_ls_extinction_method none
_refine_ls_goodness_of_fit_ref 1.032
_refine_ls_hydrogen_treatment mixed
_refine_ls_matrix_type full
_refine_ls_number_parameters 693
_refine_ls_number_reflns 10723
_refine_ls_number_restraints 0
_refine_ls_restrained_S_all 1.032
_refine_ls_R_factor_all 0.1122
_refine_ls_R_factor_gt 0.0680
_refine_ls_shift/su_max 0.007
_refine_ls_shift/su_mean 0.001
_refine_ls_structure_factor_coef Fsqd
_refine_ls_weighting_details 'calc w=1/[\s^2^(Fo^2^)+(0.0705P)^2^+3.8631P] where P=(Fo^2^+2Fc^2^)/3'
_refine_ls_weighting_scheme calc
_refine_ls_wR_factor_gt 0.1579
_refine_ls_wR_factor_ref 0.1834
_reflns_number_gt 7222
_reflns_number_total 10723
_reflns_threshold_expression >2sigma(I)
_cod_data_source_file b411574ksup1.cif
_cod_data_source_block compound_2
_cod_depositor_comments
;
The following automatic conversions were performed:

'_chemical_melting_point' value '190-192' was changed to '191.0(10)'
- the average value was taken and precision was
estimated.

'_symmetry_cell_setting' value 'Orthorhombic' changed to
'orthorhombic' according to
/home/saulius/struct/CIF-dictionaries/cif_core.dic dictionary named
'cif_core.dic' version 2.4.2 from 2011-04-26.

Automatic conversion script
Id: cif_fix_values 1891 2012-01-12 08:04:46Z andrius 
;
_cod_original_sg_symbol_H-M P2(1)2(1)2(1)
_cod_database_code 7111472

loop_
_symmetry_equiv_pos_as_xyz
'x, y, z'
'-x+1/2, -y, z+1/2'
'x+1/2, -y+1/2, -z'
'-x, y+1/2, -z+1/2'

loop_
_atom_site_label
_atom_site_type_symbol
_atom_site_fract_x
_atom_site_fract_y
_atom_site_fract_z
_atom_site_U_iso_or_equiv
_atom_site_adp_type
_atom_site_occupancy
_atom_site_symmetry_multiplicity
_atom_site_calc_flag
_atom_site_refinement_flags
O1 O 0.0902(3) 0.76102(15) 1.02613(9) 0.0445(8) Uani 1 1 d .
O2 O 0.4891(3) 0.64274(19) 0.90534(11) 0.0646(10) Uani 1 1 d .
N1 N 0.4748(3) 0.70265(19) 0.88139(11) 0.0373(8) Uani 1 1 d .
N2 N 0.4048(3) 0.8151(2) 0.85817(11) 0.0421(9) Uani 1 1 d .
C1 C 0.1617(4) 0.7635(2) 0.99158(14) 0.0323(10) Uani 1 1 d .
C2 C 0.1977(3) 0.8364(2) 0.97243(13) 0.0295(9) Uani 1 1 d .
C3 C 0.2741(3) 0.8319(2) 0.93938(13) 0.0325(10) Uani 1 1 d .
H3 H 0.3011 0.8790 0.9268 0.039 Uiso 1 1 calc R
C4 C 0.3138(3) 0.7610(2) 0.92355(12) 0.0296(9) Uani 1 1 d .
C5 C 0.2740(3) 0.6909(2) 0.94141(13) 0.0307(9) Uani 1 1 d .
H5 H 0.3000 0.6425 0.9301 0.037 Uiso 1 1 calc R
C6 C 0.1978(3) 0.6909(2) 0.97522(13) 0.0297(9) Uani 1 1 d .
C7 C 0.3970(3) 0.7601(2) 0.88743(13) 0.0331(10) Uani 1 1 d .
C8 C 0.5409(3) 0.7144(3) 0.84146(13) 0.0403(11) Uani 1 1 d .
C9 C 0.5003(4) 0.7969(3) 0.82907(13) 0.0437(11) Uani 1 1 d .
C10 C 0.1562(4) 0.9149(2) 0.99013(15) 0.0426(12) Uani 1 1 d .
C11 C 0.1519(4) 0.6126(2) 0.99330(14) 0.0379(11) Uani 1 1 d .
C12 C 0.2000(4) 0.9289(3) 1.03626(15) 0.0512(12) Uani 1 1 d .
H12A H 0.1720 0.9793 1.0469 0.077 Uiso 1 1 calc R
H12B H 0.2827 0.9294 1.0360 0.077 Uiso 1 1 calc R
H12C H 0.1733 0.8870 1.0553 0.077 Uiso 1 1 calc R
C13 C 0.0264(3) 0.9209(2) 0.98760(15) 0.0401(11) Uani 1 1 d .
H13A H 0.0021 0.9716 0.9991 0.060 Uiso 1 1 calc R
H13B H -0.0075 0.8788 1.0048 0.060 Uiso 1 1 calc R
H13C H 0.0023 0.9160 0.9573 0.060 Uiso 1 1 calc R
C14 C 0.2000(4) 0.9820(2) 0.96068(16) 0.0501(12) Uani 1 1 d .
H14A H 0.1729 1.0323 0.9718 0.075 Uiso 1 1 calc R
H14B H 0.1719 0.9744 0.9311 0.075 Uiso 1 1 calc R
H14C H 0.2826 0.9817 0.9605 0.075 Uiso 1 1 calc R
C15 C 0.1909(4) 0.6048(3) 1.04103(15) 0.0599(14) Uani 1 1 d .
H15A H 0.1614 0.6488 1.0579 0.090 Uiso 1 1 calc R
H15B H 0.2735 0.6050 1.0422 0.090 Uiso 1 1 calc R
H15C H 0.1625 0.5556 1.0531 0.090 Uiso 1 1 calc R
C16 C 0.0218(4) 0.6098(3) 0.99021(17) 0.0509(12) Uani 1 1 d .
H16A H -0.0103 0.6545 1.0058 0.076 Uiso 1 1 calc R
H16B H -0.0058 0.5611 1.0032 0.076 Uiso 1 1 calc R
H16C H -0.0010 0.6121 0.9597 0.076 Uiso 1 1 calc R
C17 C 0.1980(4) 0.5429(2) 0.96983(16) 0.0524(13) Uani 1 1 d .
H17A H 0.1747 0.5448 0.9394 0.079 Uiso 1 1 calc R
H17B H 0.1691 0.4950 0.9832 0.079 Uiso 1 1 calc R
H17C H 0.2806 0.5433 0.9715 0.079 Uiso 1 1 calc R
C18 C 0.5907(4) 0.8622(3) 0.83893(15) 0.0571(13) Uani 1 1 d .
H18A H 0.5604 0.9134 0.8308 0.086 Uiso 1 1 calc R
H18B H 0.6594 0.8517 0.8222 0.086 Uiso 1 1 calc R
H18C H 0.6086 0.8620 0.8699 0.086 Uiso 1 1 calc R
C19 C 0.4605(4) 0.8047(3) 0.78227(13) 0.0694(16) Uani 1 1 d .
H19A H 0.4354 0.8585 0.7770 0.104 Uiso 1 1 calc R
H19B H 0.3978 0.7686 0.7771 0.104 Uiso 1 1 calc R
H19C H 0.5229 0.7921 0.7626 0.104 Uiso 1 1 calc R
C20 C 0.6639(3) 0.7055(3) 0.85202(17) 0.0665(15) Uani 1 1 d .
H20A H 0.6872 0.7476 0.8716 0.100 Uiso 1 1 calc R
H20B H 0.7083 0.7083 0.8253 0.100 Uiso 1 1 calc R
H20C H 0.6765 0.6549 0.8660 0.100 Uiso 1 1 calc R
C21 C 0.5108(6) 0.6513(3) 0.81102(17) 0.0792(18) Uani 1 1 d .
H21A H 0.4310 0.6560 0.8031 0.119 Uiso 1 1 calc R
H21B H 0.5238 0.6005 0.8248 0.119 Uiso 1 1 calc R
H21C H 0.5575 0.6555 0.7849 0.119 Uiso 1 1 calc R
O3 O -0.4043(3) 0.75266(18) 0.63937(10) 0.0515(9) Uani 1 1 d .
H1B H -0.436(3) 0.807(3) 0.6310(12) 0.068(12) Uiso 1 1 d .
O4A O -0.0056(4) 0.6393(2) 0.75916(13) 0.0393(10) Uani 0.65 1 d P
O4B O -0.1413(5) 0.8643(4) 0.8119(2) 0.0346(16) Uani 0.35 1 d P
N3 N -0.0213(3) 0.69402(18) 0.78282(11) 0.0368(8) Uani 1 1 d .
N4 N -0.0902(3) 0.8068(2) 0.80819(11) 0.0393(9) Uani 1 1 d .
C31 C -0.3343(4) 0.7538(3) 0.67499(14) 0.0397(11) Uani 1 1 d .
C32 C -0.2954(3) 0.8249(2) 0.68997(14) 0.0356(10) Uani 1 1 d .
C33 C -0.2206(3) 0.8227(2) 0.72518(13) 0.0346(10) Uani 1 1 d .
H33 H -0.1958 0.8706 0.7375 0.042 Uiso 1 1 calc R
C34 C -0.1817(3) 0.7527(2) 0.74256(13) 0.0321(10) Uani 1 1 d .
C35 C -0.2254(3) 0.6829(2) 0.72625(13) 0.0381(10) Uani 1 1 d .
H35 H -0.2003 0.6349 0.7384 0.046 Uiso 1 1 calc R
C36 C -0.3038(4) 0.6807(2) 0.69301(14) 0.0387(11) Uani 1 1 d .
C37 C -0.0977(4) 0.7532(2) 0.77809(13) 0.0361(10) Uani 1 1 d .
C38 C 0.0443(4) 0.7066(3) 0.82302(13) 0.0410(11) Uani 1 1 d .
C39 C 0.0073(4) 0.7906(3) 0.83713(12) 0.0379(11) Uani 1 1 d .
C40 C -0.3340(4) 0.9054(3) 0.67230(16) 0.0450(12) Uani 1 1 d .
C41 C -0.3520(4) 0.6034(3) 0.67602(17) 0.0507(13) Uani 1 1 d .
C42 C -0.4626(4) 0.9126(3) 0.67261(17) 0.0606(14) Uani 1 1 d .
H42A H -0.4956 0.8685 0.6568 0.091 Uiso 1 1 calc R
H42B H -0.4848 0.9617 0.6586 0.091 Uiso 1 1 calc R
H42C H -0.4898 0.9122 0.7026 0.091 Uiso 1 1 calc R
C43 C -0.2895(5) 0.9121(4) 0.62489(18) 0.0859(19) Uani 1 1 d .
H43A H -0.3187 0.8684 0.6077 0.129 Uiso 1 1 calc R
H43B H -0.2068 0.9105 0.6250 0.129 Uiso 1 1 calc R
H43C H -0.3149 0.9616 0.6122 0.129 Uiso 1 1 calc R
C44 C -0.2852(5) 0.9727(3) 0.69649(19) 0.0713(17) Uani 1 1 d .
H44A H -0.2027 0.9687 0.6965 0.107 Uiso 1 1 calc R
H44B H -0.3130 0.9721 0.7264 0.107 Uiso 1 1 calc R
H44C H -0.3078 1.0217 0.6825 0.107 Uiso 1 1 calc R
C45 C -0.4791(4) 0.6013(3) 0.68054(17) 0.0589(14) Uani 1 1 d .
H45A H -0.5078 0.5518 0.6690 0.088 Uiso 1 1 calc R
H45B H -0.5122 0.6449 0.6644 0.088 Uiso 1 1 calc R
H45C H -0.4996 0.6057 0.7112 0.088 Uiso 1 1 calc R
C46 C -0.3157(5) 0.5870(3) 0.62932(18) 0.0822(18) Uani 1 1 d .
H46A H -0.3491 0.5376 0.6196 0.123 Uiso 1 1 calc R
H46B H -0.2333 0.5832 0.6279 0.123 Uiso 1 1 calc R
H46C H -0.3414 0.6296 0.6105 0.123 Uiso 1 1 calc R
C47 C -0.3061(4) 0.5340(3) 0.70393(18) 0.0637(15) Uani 1 1 d .
H47A H -0.3370 0.4847 0.6929 0.096 Uiso 1 1 calc R
H47B H -0.3291 0.5411 0.7342 0.096 Uiso 1 1 calc R
H47C H -0.2236 0.5327 0.7022 0.096 Uiso 1 1 calc R
C48 C 0.0018(6) 0.6415(3) 0.85504(17) 0.0757(17) Uani 1 1 d .
H48A H -0.0787 0.6491 0.8609 0.114 Uiso 1 1 calc R
H48B H 0.0441 0.6448 0.8822 0.114 Uiso 1 1 calc R
H48C H 0.0134 0.5899 0.8419 0.114 Uiso 1 1 calc R
C49 C 0.1687(4) 0.6972(3) 0.81252(19) 0.0719(17) Uani 1 1 d .
H49A H 0.1836 0.6431 0.8037 0.108 Uiso 1 1 calc R
H49B H 0.2138 0.7098 0.8382 0.108 Uiso 1 1 calc R
H49C H 0.1892 0.7326 0.7888 0.108 Uiso 1 1 calc R
C50 C -0.0322(4) 0.7978(3) 0.88372(13) 0.0682(16) Uani 1 1 d .
H50A H -0.0900 0.7582 0.8896 0.102 Uiso 1 1 calc R
H50B H -0.0641 0.8500 0.8884 0.102 Uiso 1 1 calc R
H50C H 0.0319 0.7900 0.9033 0.102 Uiso 1 1 calc R
C51 C 0.0945(4) 0.8509(3) 0.82939(18) 0.0741(18) Uani 1 1 d .
H51A H 0.1207 0.8475 0.7994 0.111 Uiso 1 1 calc R
H51B H 0.1581 0.8423 0.8491 0.111 Uiso 1 1 calc R
H51C H 0.0623 0.9028 0.8346 0.111 Uiso 1 1 calc R
O6 O 0.0959(3) 0.74215(18) 0.69315(10) 0.0516(9) Uani 1 1 d .
H1C H 0.072(3) 0.6908(19) 0.7014(10) 0.032(8) Uiso 1 1 d .
O7A O 0.4948(5) 0.8527(3) 0.57044(19) 0.0370(14) Uiso 0.40 1 d P
O7A' O 0.357(2) 0.6319(16) 0.5198(8) 0.058(7) Uiso 0.10 1 d P
O7B O 0.4976(10) 0.6348(7) 0.5729(4) 0.078(3) Uiso 0.30 1 d P
O7B' O 0.3703(12) 0.8642(9) 0.5277(5) 0.059(4) Uiso 0.20 1 d P
N5A N 0.4079(5) 0.6810(4) 0.5262(2) 0.0412(15) Uiso 0.50 1 d P
N6A N 0.4750(6) 0.7967(4) 0.5469(2) 0.0427(16) Uiso 0.50 1 d P
N5B N 0.4802(6) 0.6909(4) 0.5502(2) 0.0486(17) Uiso 0.50 1 d P
N6B N 0.4160(5) 0.8041(4) 0.5270(2) 0.0367(14) Uiso 0.50 1 d P
C61 C 0.1681(4) 0.7394(3) 0.65766(13) 0.0366(11) Uani 1 1 d .
C62 C 0.2040(3) 0.8130(2) 0.64183(14) 0.0380(11) Uani 1 1 d .
C63 C 0.2822(3) 0.8119(3) 0.60816(13) 0.0379(10) Uani 1 1 d .
H63 H 0.3102 0.8602 0.5973 0.045 Uiso 1 1 calc R
C64 C 0.3203(3) 0.7428(2) 0.59003(15) 0.0381(10) Uani 1 1 d .
C65 C 0.2771(3) 0.6729(2) 0.60518(12) 0.0342(10) Uani 1 1 d .
H65 H 0.3005 0.6255 0.5919 0.041 Uiso 1 1 calc R
C66 C 0.1997(3) 0.6696(2) 0.63956(13) 0.0349(10) Uani 1 1 d .
C67 C 0.4016(4) 0.7413(2) 0.55505(13) 0.0395(11) Uani 1 1 d .
C68A C 0.5082(7) 0.6946(5) 0.4955(3) 0.0306(18) Uiso 0.50 1 d P
C68B C 0.5480(8) 0.7026(5) 0.5094(3) 0.042(2) Uiso 0.50 1 d P
C69A C 0.5447(8) 0.7812(5) 0.5072(3) 0.040(3) Uiso 0.50 1 d P
C69B C 0.5106(9) 0.7856(6) 0.4956(3) 0.044(3) Uiso 0.50 1 d P
C70 C 0.1661(4) 0.8893(3) 0.66323(16) 0.0471(13) Uani 1 1 d .
C71 C 0.1531(4) 0.5886(3) 0.65442(14) 0.0369(10) Uani 1 1 d .
C72 C 0.2042(5) 0.8963(3) 0.70962(17) 0.0748(17) Uani 1 1 d .
H72A H 0.1771 0.9459 0.7217 0.112 Uiso 1 1 calc R
H72B H 0.2868 0.8950 0.7108 0.112 Uiso 1 1 calc R
H72C H 0.1735 0.8527 0.7265 0.112 Uiso 1 1 calc R
C73 C 0.0367(4) 0.8978(3) 0.6601(2) 0.0692(17) Uani 1 1 d .
H73A H 0.0134 0.9468 0.6740 0.104 Uiso 1 1 calc R
H73B H 0.0006 0.8536 0.6748 0.104 Uiso 1 1 calc R
H73C H 0.0140 0.8985 0.6296 0.104 Uiso 1 1 calc R
C74 C 0.2131(4) 0.9618(3) 0.63785(18) 0.0623(15) Uani 1 1 d .
H74A H 0.1875 1.0100 0.6519 0.093 Uiso 1 1 calc R
H74B H 0.1854 0.9605 0.6079 0.093 Uiso 1 1 calc R
H74C H 0.2957 0.9601 0.6378 0.093 Uiso 1 1 calc R
C75 C 0.1947(4) 0.5699(3) 0.70074(16) 0.0552(13) Uani 1 1 d .
H75A H 0.1711 0.6117 0.7205 0.083 Uiso 1 1 calc R
H75B H 0.2772 0.5660 0.7008 0.083 Uiso 1 1 calc R
H75C H 0.1621 0.5201 0.7103 0.083 Uiso 1 1 calc R
C76 C 0.0229(4) 0.5876(3) 0.65258(18) 0.0585(14) Uani 1 1 d .
H76A H -0.0071 0.6305 0.6701 0.088 Uiso 1 1 calc R
H76B H -0.0049 0.5377 0.6640 0.088 Uiso 1 1 calc R
H76C H -0.0019 0.5938 0.6225 0.088 Uiso 1 1 calc R
C77 C 0.1954(4) 0.5221(3) 0.62696(17) 0.0602(14) Uani 1 1 d .
H77A H 0.1717 0.5301 0.5969 0.090 Uiso 1 1 calc R
H77B H 0.1640 0.4728 0.6377 0.090 Uiso 1 1 calc R
H77C H 0.2779 0.5201 0.6284 0.090 Uiso 1 1 calc R
C78A C 0.5871(10) 0.6310(7) 0.5009(4) 0.083(3) Uiso 0.50 1 d P
C79A C 0.4577(10) 0.6823(7) 0.4500(4) 0.090(3) Uiso 0.50 1 d P
C78B C 0.5137(10) 0.6399(7) 0.4785(4) 0.084(3) Uiso 0.50 1 d P
C79B C 0.6687(8) 0.6916(6) 0.5207(3) 0.069(3) Uiso 0.50 1 d P
C80A C 0.6672(10) 0.7884(7) 0.5220(4) 0.086(3) Uiso 0.50 1 d P
C81A C 0.5133(10) 0.8406(7) 0.4702(4) 0.084(3) Uiso 0.50 1 d P
C80B C 0.6007(8) 0.8526(6) 0.5061(3) 0.068(3) Uiso 0.50 1 d P
C81B C 0.4674(9) 0.7964(6) 0.4497(3) 0.072(3) Uiso 0.50 1 d P

loop_
_atom_site_aniso_label
_atom_site_aniso_U_11
_atom_site_aniso_U_22
_atom_site_aniso_U_33
_atom_site_aniso_U_23
_atom_site_aniso_U_13
_atom_site_aniso_U_12
O1 0.0548(19) 0.0403(15) 0.0385(18) 0.0009(14) 0.0199(15) 0.0005(16)
O2 0.060(2) 0.067(2) 0.067(2) 0.0133(16) 0.0123(16) 0.0156(17)
N1 0.0392(18) 0.0338(16) 0.0389(18) 0.0046(14) 0.0081(15) 0.0046(15)
N2 0.0401(19) 0.054(2) 0.0320(17) 0.0059(15) 0.0133(15) 0.0024(16)
C1 0.034(2) 0.033(2) 0.030(2) -0.0019(18) 0.0049(19) -0.0032(19)
C2 0.031(2) 0.0307(19) 0.027(2) 0.0067(16) -0.005(2) 0.0013(17)
C3 0.040(2) 0.0273(19) 0.030(2) 0.0055(17) -0.001(2) -0.0001(18)
C4 0.031(2) 0.039(2) 0.019(2) 0.0005(17) 0.0008(17) -0.004(2)
C5 0.031(2) 0.031(2) 0.030(2) 0.0010(18) 0.0038(19) 0.0053(18)
C6 0.029(2) 0.0277(19) 0.032(2) 0.0041(17) 0.000(2) -0.0002(18)
C7 0.026(2) 0.040(2) 0.033(2) -0.003(2) 0.0021(18) -0.0001(19)
C8 0.034(2) 0.051(3) 0.036(2) -0.0004(19) 0.0116(18) 0.0037(19)
C9 0.037(2) 0.058(3) 0.037(2) 0.0056(19) 0.0058(19) -0.012(2)
C10 0.043(3) 0.033(2) 0.052(3) -0.006(2) 0.014(2) 0.003(2)
C11 0.034(2) 0.043(2) 0.037(3) 0.0031(19) 0.004(2) 0.0020(19)
C12 0.049(3) 0.055(3) 0.050(3) -0.017(2) 0.006(2) -0.017(2)
C13 0.034(2) 0.035(2) 0.052(3) 0.003(2) 0.006(2) 0.0027(18)
C14 0.061(3) 0.026(2) 0.063(3) 0.003(2) 0.026(3) -0.004(2)
C15 0.084(4) 0.051(3) 0.044(3) 0.017(2) 0.005(3) 0.004(3)
C16 0.041(3) 0.041(2) 0.071(3) 0.005(2) 0.018(2) -0.012(2)
C17 0.061(3) 0.0244(19) 0.071(3) 0.006(2) 0.018(3) 0.000(2)
C18 0.049(3) 0.050(2) 0.072(3) 0.000(2) 0.010(2) -0.016(2)
C19 0.081(3) 0.102(4) 0.025(2) 0.015(2) 0.004(2) 0.017(3)
C20 0.041(3) 0.095(4) 0.064(3) 0.023(3) 0.014(2) 0.016(3)
C21 0.123(5) 0.054(3) 0.060(3) -0.021(2) 0.024(3) -0.005(3)
O3 0.059(2) 0.0557(19) 0.040(2) -0.0012(15) -0.0229(16) -0.0025(17)
O4A 0.038(2) 0.044(2) 0.037(2) -0.0167(18) -0.0073(18) 0.0059(18)
O4B 0.032(3) 0.033(3) 0.039(4) -0.023(3) -0.017(3) 0.022(3)
N3 0.0299(17) 0.0329(16) 0.0476(19) -0.0112(15) -0.0124(14) 0.0008(14)
N4 0.049(2) 0.0368(17) 0.0325(18) -0.0053(14) -0.0081(15) -0.0053(16)
C31 0.032(2) 0.060(3) 0.028(2) 0.000(2) -0.0032(19) -0.001(2)
C32 0.028(2) 0.045(2) 0.035(2) 0.0098(19) -0.004(2) -0.0087(18)
C33 0.033(2) 0.037(2) 0.034(2) 0.0038(18) -0.006(2) -0.0102(18)
C34 0.028(2) 0.041(2) 0.027(2) -0.0013(18) -0.0033(18) -0.0002(19)
C35 0.035(2) 0.041(2) 0.038(3) 0.004(2) 0.000(2) -0.006(2)
C36 0.031(2) 0.051(2) 0.035(2) -0.002(2) -0.002(2) -0.011(2)
C37 0.035(2) 0.041(2) 0.032(2) 0.003(2) -0.0070(19) -0.014(2)
C38 0.045(3) 0.040(2) 0.038(2) 0.0087(18) -0.0171(19) -0.0050(19)
C39 0.044(2) 0.042(2) 0.029(2) -0.0014(16) -0.0165(19) -0.0016(19)
C40 0.036(2) 0.051(3) 0.048(3) 0.016(2) -0.010(2) -0.011(2)
C41 0.047(3) 0.051(3) 0.054(3) -0.018(2) -0.008(2) -0.008(2)
C42 0.051(3) 0.067(3) 0.064(3) 0.014(3) -0.012(3) -0.003(2)
C43 0.071(4) 0.116(5) 0.071(4) 0.045(4) 0.001(3) -0.016(3)
C44 0.065(4) 0.056(3) 0.094(4) 0.021(3) -0.031(3) -0.010(3)
C45 0.043(3) 0.063(3) 0.071(4) -0.017(3) -0.011(3) -0.001(2)
C46 0.083(4) 0.095(4) 0.069(4) -0.042(3) 0.008(3) -0.010(3)
C47 0.055(3) 0.048(3) 0.088(4) -0.016(3) -0.020(3) -0.008(2)
C48 0.126(5) 0.047(3) 0.055(3) 0.020(2) -0.006(3) -0.020(3)
C49 0.033(2) 0.080(3) 0.103(4) -0.047(3) -0.032(2) 0.019(2)
C50 0.076(3) 0.094(4) 0.035(3) -0.015(2) -0.015(2) 0.014(3)
C51 0.062(3) 0.036(2) 0.125(5) 0.008(2) -0.038(3) -0.013(2)
O6 0.055(2) 0.0533(19) 0.0464(19) -0.0018(16) 0.0287(16) -0.0030(17)
C61 0.031(2) 0.053(3) 0.026(2) 0.004(2) 0.0085(19) -0.001(2)
C62 0.035(2) 0.047(2) 0.032(2) 0.000(2) 0.004(2) 0.004(2)
C63 0.028(2) 0.048(2) 0.037(2) 0.010(2) 0.000(2) 0.006(2)
C64 0.025(2) 0.047(2) 0.042(3) 0.006(2) 0.002(2) 0.001(2)
C65 0.027(2) 0.046(2) 0.030(2) 0.0100(19) 0.0019(19) 0.0088(19)
C66 0.031(2) 0.044(2) 0.030(2) 0.0114(19) 0.004(2) 0.0059(19)
C67 0.045(3) 0.047(2) 0.026(2) 0.007(2) 0.004(2) 0.009(2)
C70 0.049(3) 0.036(2) 0.056(3) 0.000(2) 0.014(2) 0.010(2)
C71 0.036(2) 0.044(2) 0.030(2) 0.0044(19) 0.0014(19) 0.0060(19)
C72 0.103(4) 0.068(3) 0.053(3) -0.020(3) 0.010(3) 0.001(3)
C73 0.047(3) 0.062(3) 0.098(4) 0.002(3) 0.030(3) 0.009(2)
C74 0.047(3) 0.051(3) 0.089(4) 0.004(3) 0.024(3) 0.010(2)
C75 0.056(3) 0.062(3) 0.048(3) 0.023(2) 0.001(2) -0.005(3)
C76 0.051(3) 0.061(3) 0.064(3) 0.007(3) 0.004(3) -0.016(2)
C77 0.057(3) 0.048(3) 0.076(4) 0.005(3) 0.012(3) -0.005(2)

loop_
_atom_type_symbol
_atom_type_description
_atom_type_scat_dispersion_real
_atom_type_scat_dispersion_imag
_atom_type_scat_source
C C 0.0033 0.0016 'International Tables Vol C Tables 4.2.6.8 and 6.1.1.4'
H H 0.0000 0.0000 'International Tables Vol C Tables 4.2.6.8 and 6.1.1.4'
N N 0.0061 0.0033 'International Tables Vol C Tables 4.2.6.8 and 6.1.1.4'
O O 0.0106 0.0060 'International Tables Vol C Tables 4.2.6.8 and 6.1.1.4'

loop_
_geom_angle_atom_site_label_1
_geom_angle_atom_site_label_2
_geom_angle_atom_site_label_3
_geom_angle
O2 N1 C7 126.3(3)
O2 N1 C8 121.6(3)
C7 N1 C8 112.1(3)
C7 N2 C9 108.8(3)
O1 C1 C6 116.3(3)
O1 C1 C2 122.0(4)
C6 C1 C2 121.6(4)
C3 C2 C1 117.0(4)
C3 C2 C10 121.9(3)
C1 C2 C10 121.1(3)
C2 C3 C4 122.4(4)
C3 C4 C5 119.7(3)
C3 C4 C7 119.8(3)
C5 C4 C7 120.5(3)
C6 C5 C4 121.1(3)
C5 C6 C1 118.1(3)
C5 C6 C11 120.1(3)
C1 C6 C11 121.8(3)
N2 C7 N1 112.1(3)
N2 C7 C4 123.8(4)
N1 C7 C4 124.0(3)
N1 C8 C21 107.7(4)
N1 C8 C20 108.7(4)
C21 C8 C20 107.4(5)
N1 C8 C9 99.6(3)
C21 C8 C9 115.9(4)
C20 C8 C9 116.8(4)
N2 C9 C19 108.7(4)
N2 C9 C8 106.4(3)
C19 C9 C8 114.4(4)
N2 C9 C18 104.7(4)
C19 C9 C18 109.3(4)
C8 C9 C18 112.8(4)
C2 C10 C12 111.0(4)
C2 C10 C13 111.1(4)
C12 C10 C13 112.0(4)
C2 C10 C14 109.4(3)
C12 C10 C14 108.4(4)
C13 C10 C14 104.8(4)
C17 C11 C16 108.1(4)
C17 C11 C6 112.7(3)
C16 C11 C6 110.7(4)
C17 C11 C15 106.4(4)
C16 C11 C15 110.7(4)
C6 C11 C15 108.2(4)
O4A N3 C37 127.9(4)
O4A N3 C38 122.8(4)
C37 N3 C38 109.3(3)
O4B N4 C37 128.9(4)
O4B N4 C39 120.3(4)
C37 N4 C39 110.4(4)
O3 C31 C32 118.7(4)
O3 C31 C36 117.1(4)
C32 C31 C36 124.1(4)
C31 C32 C33 116.5(4)
C31 C32 C40 124.5(4)
C33 C32 C40 118.9(4)
C34 C33 C32 122.1(4)
C33 C34 C35 118.3(3)
C33 C34 C37 120.3(3)
C35 C34 C37 121.4(4)
C36 C35 C34 122.6(4)
C35 C36 C31 116.0(4)
C35 C36 C41 121.8(4)
C31 C36 C41 122.1(4)
N4 C37 N3 113.5(3)
N4 C37 C34 125.1(4)
N3 C37 C34 121.4(3)
N3 C38 C49 108.4(4)
N3 C38 C39 102.7(3)
C49 C38 C39 115.5(4)
N3 C38 C48 104.8(4)
C49 C38 C48 111.7(4)
C39 C38 C48 112.7(4)
C51 C39 N4 108.4(3)
C51 C39 C50 108.2(4)
N4 C39 C50 108.3(4)
C51 C39 C38 113.5(4)
N4 C39 C38 102.8(3)
C50 C39 C38 115.2(4)
C44 C40 C42 108.8(5)
C44 C40 C32 113.3(4)
C42 C40 C32 111.3(4)
C44 C40 C43 106.4(4)
C42 C40 C43 109.7(4)
C32 C40 C43 107.2(4)
C45 C41 C46 111.2(4)
C45 C41 C36 111.2(4)
C46 C41 C36 112.1(4)
C45 C41 C47 106.0(4)
C46 C41 C47 106.3(4)
C36 C41 C47 109.7(4)
N6A O7A N6B 27.6(4)
N6B O7B' N6A 27.7(5)
O7A' N5A C67 133.7(16)
O7A' N5A C68A 116.8(16)
C67 N5A C68A 109.3(6)
O7A N6A C67 125.3(6)
O7A N6A C69A 121.1(7)
C67 N6A C69A 113.3(6)
O7A N6A O7B' 79.9(6)
C67 N6A O7B' 94.0(6)
C69A N6A O7B' 103.0(7)
O7A N6A N5B 137.7(6)
C67 N6A N5B 44.8(3)
C69A N6A N5B 81.5(5)
O7B' N6A N5B 133.2(7)
O7B N5B C67 126.5(8)
O7B N5B C68B 119.9(9)
C67 N5B C68B 113.4(6)
O7B N5B N6A 146.5(8)
C67 N5B N6A 46.3(3)
C68B N5B N6A 80.7(5)
O7B' N6B C67 127.9(9)
O7B' N6B C69B 122.7(10)
C67 N6B C69B 109.2(6)
O7B' N6B O7A 79.8(8)
C67 N6B O7A 87.6(4)
C69B N6B O7A 100.7(6)
C66 C61 O6 121.3(4)
C66 C61 C62 123.5(4)
O6 C61 C62 115.2(4)
C63 C62 C61 116.5(4)
C63 C62 C70 121.9(4)
C61 C62 C70 121.4(4)
C64 C63 C62 122.0(4)
C65 C64 C63 118.8(4)
C65 C64 C67 118.9(4)
C63 C64 C67 122.3(4)
C64 C65 C66 122.1(4)
C61 C66 C65 116.9(4)
C61 C66 C71 123.8(4)
C65 C66 C71 119.2(4)
N5B C67 N6A 88.9(5)
N5B C67 N5A 51.3(4)
N6A C67 N5A 112.6(5)
N5B C67 N6B 111.0(5)
N6A C67 N6B 40.5(4)
N5A C67 N6B 99.8(4)
N5B C67 C64 125.7(5)
N6A C67 C64 125.0(4)
N5A C67 C64 122.5(5)
N6B C67 C64 122.2(4)
C78A C68A N5A 108.3(7)
C78A C68A C79A 104.8(8)
N5A C68A C79A 103.9(7)
C78A C68A C69A 120.1(8)
N5A C68A C69A 102.2(6)
C79A C68A C69A 116.3(8)
C79B C68B C78B 108.8(8)
C79B C68B N5B 107.5(7)
C78B C68B N5B 107.1(7)
C79B C68B C69B 117.2(8)
C78B C68B C69B 113.9(9)
N5B C68B C69B 101.5(7)
C80B C69A N6A 97.4(7)
C80B C69A C80A 58.8(7)
N6A C69A C80A 105.5(8)
C80B C69A C81A 61.9(7)
N6A C69A C81A 110.4(8)
C80A C69A C81A 113.0(9)
C80B C69A C68A 160.9(9)
N6A C69A C68A 101.6(7)
C80A C69A C68A 113.7(8)
C81A C69A C68A 111.8(8)
N6B C69B C81B 108.8(8)
N6B C69B C68B 103.1(7)
C81B C69B C68B 117.8(8)
N6B C69B C80B 102.4(7)
C81B C69B C80B 109.2(8)
C68B C69B C80B 114.1(8)
C72 C70 C62 112.9(4)
C72 C70 C73 110.5(5)
C62 C70 C73 110.2(4)
C72 C70 C74 107.8(4)
C62 C70 C74 110.7(4)
C73 C70 C74 104.4(4)
C77 C71 C76 107.6(4)
C77 C71 C75 105.0(4)
C76 C71 C75 110.5(4)
C77 C71 C66 112.8(4)
C76 C71 C66 110.7(4)
C75 C71 C66 110.1(4)
C68A C78A C79B 86.9(8)
C78B C79A C68A 43.2(6)
C78B C79A C81B 121.4(10)
C68A C79A C81B 81.0(7)
C79A C78B C68B 99.8(10)
C68B C79B C78A 52.2(6)
C68B C79B C80A 82.5(7)
C78A C79B C80A 132.3(9)
C69A C80A C79B 85.6(8)
C69A C80B C69B 19.5(5)
C69B C81B C79A 84.0(7)

loop_
_geom_bond_atom_site_label_1
_geom_bond_atom_site_label_2
_geom_bond_distance
O1 C1 1.363(5)
O2 N1 1.275(4)
N1 C7 1.360(5)
N1 C8 1.474(5)
N2 C7 1.308(5)
N2 C9 1.478(5)
C1 C6 1.406(5)
C1 C2 1.445(5)
C2 C3 1.366(5)
C2 C10 1.532(5)
C3 C4 1.389(5)
C4 C5 1.402(5)
C4 C7 1.489(5)
C5 C6 1.381(5)
C6 C11 1.550(5)
C8 C21 1.475(6)
C8 C20 1.502(6)
C8 C9 1.538(7)
C9 C19 1.525(5)
C9 C18 1.578(6)
C10 C12 1.535(6)
C10 C13 1.544(6)
C10 C14 1.553(6)
C11 C17 1.499(6)
C11 C16 1.546(6)
C11 C15 1.550(6)
O3 C31 1.378(5)
O4A N3 1.201(4)
O4B N4 1.160(6)
N3 C37 1.366(5)
N3 C38 1.480(5)
N4 C37 1.309(5)
N4 C39 1.487(5)
C31 C32 1.381(6)
C31 C36 1.415(6)
C32 C33 1.403(5)
C32 C40 1.550(6)
C33 C34 1.391(5)
C34 C35 1.396(5)
C34 C37 1.482(5)
C35 C36 1.385(6)
C36 C41 1.532(6)
C38 C49 1.519(6)
C38 C39 1.564(6)
C38 C48 1.573(6)
C39 C51 1.479(6)
C39 C50 1.518(6)
C40 C44 1.489(6)
C40 C42 1.530(6)
C40 C43 1.560(7)
C41 C45 1.514(6)
C41 C46 1.531(7)
C41 C47 1.565(7)
O6 C61 1.391(5)
O7A N6A 1.226(8)
O7A' N5A 1.06(3)
O7B N5B 1.206(12)
O7B' N6B 1.162(15)
N5A C67 1.365(7)
N5A C68A 1.539(10)
N6A C67 1.310(7)
N6A C69A 1.500(11)
N5B C67 1.278(8)
N5B C68B 1.508(10)
N6B C67 1.390(7)
N6B C69B 1.516(11)
C61 C66 1.370(6)
C61 C62 1.416(6)
C62 C63 1.393(5)
C62 C70 1.530(6)
C63 C64 1.384(6)
C64 C65 1.382(5)
C64 C67 1.447(6)
C65 C66 1.404(5)
C66 C71 1.560(6)
C68A C78A 1.444(14)
C68A C79A 1.541(14)
C68A C69A 1.586(12)
C68B C79B 1.485(13)
C68B C78B 1.491(15)
C68B C69B 1.549(12)
C69A C80B 1.390(13)
C69A C80A 1.527(14)
C69A C81A 1.573(15)
C69B C81B 1.517(14)
C69B C80B 1.600(14)
C70 C72 1.506(7)
C70 C73 1.543(7)
C70 C74 1.568(6)
C71 C77 1.505(6)
C71 C76 1.546(6)
C71 C75 1.546(6)
